data_7720721
loop_
_publ_author_name
'R.-Galindo, Jordi'
'Oviedo-Ortiz, Sebastian'
'Arenaza-Corona, Antonino'
'Ruiz-Martinez, Adrian'
'Serrano-Garc\'ia, Juan Sebasti\'an'
'Hernandez Ortega, Simon'
'Flores-Alamo, Marcos'
'Hollis, T. Keith'
'Morales-Morales, David'

_publ_section_title
;
 Novel non-symmetric POCOP-Ni(II) pincer complexes derived from
 2,4-dihydroxybenzaldehyde
;
_journal_name_full 'Dalton Transactions'
_journal_paper_doi 10.1039/D6DT00442C
_journal_year 2026
_chemical_formula_moiety 'C31 H23 Cl Ni O3 P2'
_chemical_formula_sum 'C31 H23 Cl Ni O3 P2'
_chemical_formula_weight 599.59
_space_group_crystal_system triclinic
_space_group_IT_number 2
_space_group_name_Hall '-P 1'
_space_group_name_H-M_alt 'P -1'
_atom_sites_solution_hydrogens geom
_atom_sites_solution_primary direct
_atom_sites_solution_secondary difmap
_audit_creation_method SHELXL-2019/3
_audit_update_record
;
2026-02-06 deposited with the CCDC.	2026-03-18 downloaded from the CCDC.
;
_cell_angle_alpha 96.6010(10)
_cell_angle_beta 106.5490(10)
_cell_angle_gamma 110.9160(10)
_cell_formula_units_Z 2
_cell_length_a 9.4058(3)
_cell_length_b 11.9319(4)
_cell_length_c 14.0770(4)
_cell_measurement_reflns_used 9919
_cell_measurement_temperature 250(2)
_cell_measurement_theta_max 25.38
_cell_measurement_theta_min 2.42
_cell_volume 1372.59(8)
_computing_cell_refinement 'APEX3 v2018.2 (Bruker, 2018)'
_computing_data_collection 'APEX3 v2018.2 (Bruker, 2018)'
_computing_data_reduction 'SAINT V8.37A  (Bruker, 2018)'
_computing_molecular_graphics 'Ortep-3 Ver 2.02 L.J. Farrugia (1997) J. Appl. Cryst. 30, 565'
_computing_publication_material 'SHELXL-2018/3 (Sheldrick, 2015)'
_computing_structure_refinement 'SHELXL-2019/2 (Sheldrick, 2019)'
_computing_structure_solution 'SHELXT 2014/5 (Sheldrick, 2014)'
_diffrn_ambient_temperature 250(2)
_diffrn_detector_area_resol_mean 52.0833
_diffrn_measured_fraction_theta_full 0.999
_diffrn_measured_fraction_theta_max 0.999
_diffrn_measurement_device_type 'Bruker D8 Venture \k-geometry diffractometer 208039-01'
_diffrn_measurement_method \w-scans
_diffrn_radiation_type MoK\a
_diffrn_radiation_wavelength 0.71073
_diffrn_reflns_av_R_equivalents 0.0483
_diffrn_reflns_av_unetI/netI 0.0577
_diffrn_reflns_Laue_measured_fraction_full 0.999
_diffrn_reflns_Laue_measured_fraction_max 0.999
_diffrn_reflns_limit_h_max 11
_diffrn_reflns_limit_h_min -11
_diffrn_reflns_limit_k_max 14
_diffrn_reflns_limit_k_min -14
_diffrn_reflns_limit_l_max 15
_diffrn_reflns_limit_l_min -16
_diffrn_reflns_number 17706
_diffrn_reflns_point_group_measured_fraction_full 0.999
_diffrn_reflns_point_group_measured_fraction_max 0.999
_diffrn_reflns_theta_full 25.242
_diffrn_reflns_theta_max 25.394
_diffrn_reflns_theta_min 2.418
_diffrn_source 'micro-focus X-ray source'
_exptl_absorpt_coefficient_mu 0.952
_exptl_absorpt_correction_T_max 0.7452
_exptl_absorpt_correction_T_min 0.6823
_exptl_absorpt_correction_type multi-scan
_exptl_absorpt_process_details
; 
 SADABS 2016/2: Krause, L., Herbst-Irmer, R., Sheldrick G.M. & Stalke D., 
 J. Appl. Cryst. 48 (2015) 3-10 
;
_exptl_crystal_colour yellow
_exptl_crystal_density_diffrn 1.451
_exptl_crystal_description Prism
_exptl_crystal_F_000 616
_exptl_crystal_size_max 0.361
_exptl_crystal_size_mid 0.277
_exptl_crystal_size_min 0.154
_refine_diff_density_max 0.350
_refine_diff_density_min -0.360
_refine_diff_density_rms 0.075
_refine_ls_extinction_method none
_refine_ls_goodness_of_fit_ref 1.150
_refine_ls_hydrogen_treatment constr
_refine_ls_matrix_type full
_refine_ls_number_parameters 343
_refine_ls_number_reflns 5045
_refine_ls_number_restraints 0
_refine_ls_restrained_S_all 1.150
_refine_ls_R_factor_all 0.0870
_refine_ls_R_factor_gt 0.0576
_refine_ls_shift/su_max 0.001
_refine_ls_shift/su_mean 0.000
_refine_ls_structure_factor_coef Fsqd
_refine_ls_weighting_details 'w=1/[\s^2^(Fo^2^)+(0.0070P)^2^+1.4657P] where P=(Fo^2^+2Fc^2^)/3'
_refine_ls_weighting_scheme calc
_refine_ls_wR_factor_gt 0.0739
_refine_ls_wR_factor_ref 0.0826
_reflns_Friedel_coverage 0.000
_reflns_number_gt 3681
_reflns_number_total 5045
_reflns_threshold_expression 'I > 2\s(I)'
_cod_data_source_file d6dt00442c2.cif
_cod_data_source_block 2c
_cod_original_cell_volume 1372.58(8)
_cod_database_code 7720721
_shelx_shelxl_version_number 2019/3
_shelx_space_group_comment
; 
The symmetry employed for this shelxl refinement is uniquely defined 
by the following loop, which should always be used as a source of 
symmetry information in preference to the above space-group names. 
They are only intended as comments. 
;
_shelx_estimated_absorpt_t_min 0.725
_shelx_estimated_absorpt_t_max 0.867
_exptl_absorpt_special_details
;
 The following wavelength and cell were deduced by SADABS from the
 direction cosines etc. They are given here for emergency use only:
 CELL 1.54184    7.383   11.871   12.621   90.017   90.002   89.995
;

loop_
_space_group_symop_operation_xyz
'x, y, z'
'-x, -y, -z'

loop_
_atom_site_label
_atom_site_type_symbol
_atom_site_fract_x
_atom_site_fract_y
_atom_site_fract_z
_atom_site_U_iso_or_equiv
_atom_site_adp_type
_atom_site_occupancy
_atom_site_site_symmetry_order
_atom_site_calc_flag
_atom_site_refinement_flags_posn
_atom_site_refinement_flags_adp
_atom_site_refinement_flags_occupancy
_atom_site_disorder_assembly
_atom_site_disorder_group
Ni1 Ni 0.30979(5) 0.70925(4) 0.25229(3) 0.03205(13) Uani 1 1 d . . . . .
Cl1 Cl 0.28319(11) 0.65358(9) 0.09242(7) 0.0432(2) Uani 1 1 d . . . . .
P1 P 0.37555(12) 0.56895(9) 0.31347(7) 0.0376(2) Uani 1 1 d . . . . .
P2 P 0.21572(11) 0.84683(8) 0.22992(7) 0.0311(2) Uani 1 1 d . . . . .
O1 O 0.4054(3) 0.6046(2) 0.43674(18) 0.0481(7) Uani 1 1 d . . . . .
O2 O 0.2523(3) 0.9272(2) 0.34440(16) 0.0379(6) Uani 1 1 d . . . . .
O3 O 0.2314(5) 1.0298(3) 0.6233(2) 0.1030(13) Uani 1 1 d . . . . .
C1 C 0.3659(4) 0.7027(3) 0.4621(3) 0.0392(9) Uani 1 1 d . . . . .
C2 C 0.3261(4) 0.7635(3) 0.3872(2) 0.0321(8) Uani 1 1 d . . . . .
C3 C 0.2901(4) 0.8624(3) 0.4169(3) 0.0358(8) Uani 1 1 d . . . . .
C4 C 0.2884(5) 0.8980(3) 0.5146(3) 0.0434(9) Uani 1 1 d . . . . .
C5 C 0.3259(5) 0.8294(4) 0.5844(3) 0.0559(11) Uani 1 1 d . . . . .
H5 H 0.323926 0.850424 0.650288 0.067 Uiso 1 1 calc R U . . .
C6 C 0.3653(5) 0.7330(4) 0.5603(3) 0.0534(11) Uani 1 1 d . . . . .
H6 H 0.391267 0.688566 0.608522 0.064 Uiso 1 1 calc R U . . .
C7 C 0.2182(4) 0.4144(3) 0.2711(3) 0.0392(9) Uani 1 1 d . . . . .
C8 C 0.0859(5) 0.3795(4) 0.1833(3) 0.0501(10) Uani 1 1 d . . . . .
H8 H 0.078510 0.436910 0.143790 0.060 Uiso 1 1 calc R U . . .
C9 C -0.0368(5) 0.2614(4) 0.1518(3) 0.0637(12) Uani 1 1 d . . . . .
H9 H -0.125596 0.238554 0.090796 0.076 Uiso 1 1 calc R U . . .
C10 C -0.0280(6) 0.1785(4) 0.2100(4) 0.0726(14) Uani 1 1 d . . . . .
H10 H -0.112263 0.098864 0.189963 0.087 Uiso 1 1 calc R U . . .
C11 C 0.1024(7) 0.2107(4) 0.2966(4) 0.0874(17) Uani 1 1 d . . . . .
H11 H 0.108113 0.152717 0.335832 0.105 Uiso 1 1 calc R U . . .
C12 C 0.2269(6) 0.3278(4) 0.3278(4) 0.0694(13) Uani 1 1 d . . . . .
H12 H 0.317326 0.348697 0.387415 0.083 Uiso 1 1 calc R U . . .
C13 C 0.5593(5) 0.5511(3) 0.3178(3) 0.0397(9) Uani 1 1 d . . . . .
C14 C 0.7067(5) 0.6322(4) 0.3907(3) 0.0617(12) Uani 1 1 d . . . . .
H14 H 0.710333 0.694388 0.439985 0.074 Uiso 1 1 calc R U . . .
C15 C 0.8503(6) 0.6218(5) 0.3911(4) 0.0763(14) Uani 1 1 d . . . . .
H15 H 0.949882 0.675736 0.441730 0.092 Uiso 1 1 calc R U . . .
C16 C 0.8463(6) 0.5339(5) 0.3183(4) 0.0749(15) Uani 1 1 d . . . . .
H16 H 0.943232 0.527527 0.318661 0.090 Uiso 1 1 calc R U . . .
C17 C 0.7032(6) 0.4558(4) 0.2455(4) 0.0659(13) Uani 1 1 d . . . . .
H17 H 0.701688 0.396127 0.194934 0.079 Uiso 1 1 calc R U . . .
C18 C 0.5587(5) 0.4626(4) 0.2447(3) 0.0503(10) Uani 1 1 d . . . . .
H18 H 0.459977 0.406937 0.194216 0.060 Uiso 1 1 calc R U . . .
C19 C -0.0024(4) 0.7829(3) 0.1751(2) 0.0291(8) Uani 1 1 d . . . . .
C20 C -0.0951(4) 0.8242(3) 0.2192(3) 0.0371(9) Uani 1 1 d . . . . .
H20 H -0.043946 0.890239 0.277577 0.045 Uiso 1 1 calc R U . . .
C21 C -0.2620(5) 0.7680(3) 0.1771(3) 0.0432(10) Uani 1 1 d . . . . .
H21 H -0.324431 0.795911 0.207237 0.052 Uiso 1 1 calc R U . . .
C22 C -0.3386(4) 0.6714(3) 0.0915(3) 0.0420(9) Uani 1 1 d . . . . .
H22 H -0.452730 0.633471 0.063430 0.050 Uiso 1 1 calc R U . . .
C23 C -0.2480(4) 0.6307(3) 0.0471(3) 0.0422(9) Uani 1 1 d . . . . .
H23 H -0.300202 0.565480 -0.011911 0.051 Uiso 1 1 calc R U . . .
C24 C -0.0804(4) 0.6852(3) 0.0889(3) 0.0366(9) Uani 1 1 d . . . . .
H24 H -0.018855 0.656000 0.058927 0.044 Uiso 1 1 calc R U . . .
C25 C 0.2918(4) 0.9625(3) 0.1652(2) 0.0337(8) Uani 1 1 d . . . . .
C26 C 0.4460(5) 0.9911(4) 0.1621(3) 0.0508(10) Uani 1 1 d . . . . .
H26 H 0.508417 0.950540 0.193928 0.061 Uiso 1 1 calc R U . . .
C27 C 0.5086(5) 1.0793(4) 0.1122(4) 0.0675(13) Uani 1 1 d . . . . .
H27 H 0.613825 1.098551 0.110720 0.081 Uiso 1 1 calc R U . . .
C28 C 0.4196(5) 1.1383(4) 0.0653(3) 0.0650(13) Uani 1 1 d . . . . .
H28 H 0.463458 1.198473 0.031879 0.078 Uiso 1 1 calc R U . . .
C29 C 0.2676(6) 1.1104(4) 0.0669(4) 0.0729(14) Uani 1 1 d . . . . .
H29 H 0.205945 1.151028 0.034189 0.088 Uiso 1 1 calc R U . . .
C30 C 0.2027(5) 1.0224(4) 0.1163(3) 0.0589(12) Uani 1 1 d . . . . .
H30 H 0.096842 1.003353 0.116611 0.071 Uiso 1 1 calc R U . . .
C31 C 0.2436(6) 0.9989(4) 0.5421(3) 0.0667(13) Uani 1 1 d . . . . .
H31 H 0.222442 1.043395 0.492820 0.080 Uiso 1 1 calc R U . . .

loop_
_atom_site_aniso_label
_atom_site_aniso_U_11
_atom_site_aniso_U_22
_atom_site_aniso_U_33
_atom_site_aniso_U_23
_atom_site_aniso_U_13
_atom_site_aniso_U_12
Ni1 0.0363(3) 0.0362(3) 0.0297(2) 0.0100(2) 0.0122(2) 0.0206(2)
Cl1 0.0498(6) 0.0573(6) 0.0358(5) 0.0092(4) 0.0204(5) 0.0331(5)
P1 0.0425(6) 0.0413(6) 0.0357(5) 0.0140(5) 0.0124(5) 0.0240(5)
P2 0.0345(6) 0.0320(5) 0.0288(5) 0.0067(4) 0.0103(4) 0.0166(4)
O1 0.0686(19) 0.0539(16) 0.0359(14) 0.0206(13) 0.0172(14) 0.0388(15)
O2 0.0496(16) 0.0340(13) 0.0307(13) 0.0038(11) 0.0106(12) 0.0216(12)
O3 0.177(4) 0.109(3) 0.054(2) 0.0023(19) 0.050(2) 0.091(3)
C1 0.041(2) 0.041(2) 0.032(2) 0.0099(17) 0.0086(18) 0.0166(19)
C2 0.032(2) 0.035(2) 0.0316(19) 0.0100(16) 0.0096(16) 0.0155(17)
C3 0.029(2) 0.039(2) 0.031(2) 0.0061(17) 0.0067(17) 0.0081(17)
C4 0.049(3) 0.046(2) 0.031(2) 0.0014(18) 0.0117(18) 0.018(2)
C5 0.072(3) 0.068(3) 0.024(2) 0.006(2) 0.013(2) 0.029(3)
C6 0.073(3) 0.061(3) 0.032(2) 0.016(2) 0.016(2) 0.033(2)
C7 0.036(2) 0.044(2) 0.044(2) 0.0160(19) 0.0170(19) 0.0209(19)
C8 0.049(3) 0.053(3) 0.054(3) 0.026(2) 0.021(2) 0.022(2)
C9 0.040(3) 0.067(3) 0.070(3) 0.024(3) 0.011(2) 0.012(2)
C10 0.051(3) 0.058(3) 0.097(4) 0.029(3) 0.017(3) 0.012(3)
C11 0.081(4) 0.060(3) 0.109(4) 0.053(3) 0.017(3) 0.018(3)
C12 0.061(3) 0.060(3) 0.075(3) 0.036(3) 0.005(3) 0.021(3)
C13 0.045(3) 0.041(2) 0.042(2) 0.0213(19) 0.016(2) 0.024(2)
C14 0.051(3) 0.060(3) 0.066(3) 0.014(2) 0.014(3) 0.019(2)
C15 0.035(3) 0.084(4) 0.095(4) 0.029(3) 0.011(3) 0.015(3)
C16 0.057(4) 0.092(4) 0.107(4) 0.052(4) 0.043(3) 0.046(3)
C17 0.064(3) 0.078(3) 0.082(4) 0.033(3) 0.038(3) 0.045(3)
C18 0.053(3) 0.057(3) 0.053(3) 0.024(2) 0.021(2) 0.031(2)
C19 0.035(2) 0.0273(18) 0.0308(19) 0.0106(16) 0.0142(17) 0.0165(17)
C20 0.042(2) 0.037(2) 0.038(2) 0.0066(17) 0.0169(19) 0.0214(19)
C21 0.045(3) 0.050(2) 0.057(3) 0.022(2) 0.033(2) 0.030(2)
C22 0.031(2) 0.039(2) 0.059(3) 0.019(2) 0.019(2) 0.0130(19)
C23 0.035(2) 0.034(2) 0.049(2) 0.0033(18) 0.0107(19) 0.0104(19)
C24 0.037(2) 0.037(2) 0.043(2) 0.0079(18) 0.0190(19) 0.0197(18)
C25 0.034(2) 0.0295(19) 0.034(2) 0.0072(16) 0.0093(17) 0.0111(17)
C26 0.039(3) 0.057(3) 0.059(3) 0.028(2) 0.014(2) 0.020(2)
C27 0.041(3) 0.078(3) 0.090(4) 0.046(3) 0.031(3) 0.017(2)
C28 0.053(3) 0.060(3) 0.074(3) 0.039(3) 0.018(3) 0.011(2)
C29 0.059(3) 0.068(3) 0.105(4) 0.060(3) 0.026(3) 0.031(3)
C30 0.048(3) 0.057(3) 0.090(3) 0.040(3) 0.031(3) 0.029(2)
C31 0.097(4) 0.062(3) 0.045(3) 0.002(2) 0.021(3) 0.044(3)

loop_
_atom_type_symbol
_atom_type_description
_atom_type_scat_dispersion_real
_atom_type_scat_dispersion_imag
_atom_type_scat_source
C C 0.0033 0.0016 'International Tables Vol C Tables 4.2.6.8 and 6.1.1.4'
H H 0.0000 0.0000 'International Tables Vol C Tables 4.2.6.8 and 6.1.1.4'
O O 0.0106 0.0060 'International Tables Vol C Tables 4.2.6.8 and 6.1.1.4'
P P 0.1023 0.0942 'International Tables Vol C Tables 4.2.6.8 and 6.1.1.4'
Cl Cl 0.1484 0.1585 'International Tables Vol C Tables 4.2.6.8 and 6.1.1.4'
Ni Ni 0.3393 1.1124 'International Tables Vol C Tables 4.2.6.8 and 6.1.1.4'

loop_
_geom_angle_atom_site_label_1
_geom_angle_atom_site_label_2
_geom_angle_atom_site_label_3
_geom_angle
_geom_angle_site_symmetry_1
_geom_angle_site_symmetry_3
_geom_angle_publ_flag
C2 Ni1 P2 81.40(10) . . ?
C2 Ni1 P1 82.59(10) . . ?
P2 Ni1 P1 162.06(4) . . ?
C2 Ni1 Cl1 176.44(11) . . ?
P2 Ni1 Cl1 95.06(4) . . ?
P1 Ni1 Cl1 100.86(4) . . ?
O1 P1 C7 102.56(15) . . ?
O1 P1 C13 100.82(15) . . ?
C7 P1 C13 105.36(16) . . ?
O1 P1 Ni1 105.32(9) . . ?
C7 P1 Ni1 116.11(12) . . ?
C13 P1 Ni1 123.57(12) . . ?
O2 P2 C25 103.86(14) . . ?
O2 P2 C19 102.46(14) . . ?
C25 P2 C19 107.09(15) . . ?
O2 P2 Ni1 106.96(9) . . ?
C25 P2 Ni1 121.37(12) . . ?
C19 P2 Ni1 113.08(10) . . ?
C1 O1 P1 111.9(2) . . ?
C3 O2 P2 109.49(19) . . ?
C2 C1 O1 118.0(3) . . ?
C2 C1 C6 123.6(3) . . ?
O1 C1 C6 118.3(3) . . ?
C1 C2 C3 115.8(3) . . ?
C1 C2 Ni1 121.8(3) . . ?
C3 C2 Ni1 122.3(2) . . ?
C2 C3 O2 117.5(3) . . ?
C2 C3 C4 123.2(3) . . ?
O2 C3 C4 119.2(3) . . ?
C5 C4 C3 117.0(3) . . ?
C5 C4 C31 121.0(3) . . ?
C3 C4 C31 121.9(3) . . ?
C6 C5 C4 122.3(3) . . ?
C6 C5 H5 118.8 . . ?
C4 C5 H5 118.8 . . ?
C5 C6 C1 117.9(4) . . ?
C5 C6 H6 121.0 . . ?
C1 C6 H6 121.0 . . ?
C8 C7 C12 118.3(4) . . ?
C8 C7 P1 121.3(3) . . ?
C12 C7 P1 120.4(3) . . ?
C7 C8 C9 121.3(4) . . ?
C7 C8 H8 119.3 . . ?
C9 C8 H8 119.3 . . ?
C10 C9 C8 119.5(4) . . ?
C10 C9 H9 120.3 . . ?
C8 C9 H9 120.3 . . ?
C11 C10 C9 120.1(4) . . ?
C11 C10 H10 119.9 . . ?
C9 C10 H10 119.9 . . ?
C10 C11 C12 120.8(4) . . ?
C10 C11 H11 119.6 . . ?
C12 C11 H11 119.6 . . ?
C11 C12 C7 120.0(4) . . ?
C11 C12 H12 120.0 . . ?
C7 C12 H12 120.0 . . ?
C14 C13 C18 118.5(4) . . ?
C14 C13 P1 120.1(3) . . ?
C18 C13 P1 121.2(3) . . ?
C13 C14 C15 120.1(4) . . ?
C13 C14 H14 120.0 . . ?
C15 C14 H14 120.0 . . ?
C16 C15 C14 120.2(5) . . ?
C16 C15 H15 119.9 . . ?
C14 C15 H15 119.9 . . ?
C17 C16 C15 120.1(5) . . ?
C17 C16 H16 119.9 . . ?
C15 C16 H16 119.9 . . ?
C16 C17 C18 120.7(5) . . ?
C16 C17 H17 119.6 . . ?
C18 C17 H17 119.6 . . ?
C13 C18 C17 120.3(4) . . ?
C13 C18 H18 119.9 . . ?
C17 C18 H18 119.9 . . ?
C24 C19 C20 119.2(3) . . ?
C24 C19 P2 118.6(2) . . ?
C20 C19 P2 122.1(3) . . ?
C21 C20 C19 119.8(3) . . ?
C21 C20 H20 120.1 . . ?
C19 C20 H20 120.1 . . ?
C20 C21 C22 120.7(3) . . ?
C20 C21 H21 119.6 . . ?
C22 C21 H21 119.6 . . ?
C23 C22 C21 119.8(3) . . ?
C23 C22 H22 120.1 . . ?
C21 C22 H22 120.1 . . ?
C22 C23 C24 120.2(3) . . ?
C22 C23 H23 119.9 . . ?
C24 C23 H23 119.9 . . ?
C23 C24 C19 120.2(3) . . ?
C23 C24 H24 119.9 . . ?
C19 C24 H24 119.9 . . ?
C30 C25 C26 118.3(3) . . ?
C30 C25 P2 123.2(3) . . ?
C26 C25 P2 118.4(3) . . ?
C25 C26 C27 120.2(4) . . ?
C25 C26 H26 119.9 . . ?
C27 C26 H26 119.9 . . ?
C28 C27 C26 120.7(4) . . ?
C28 C27 H27 119.7 . . ?
C26 C27 H27 119.7 . . ?
C29 C28 C27 119.9(4) . . ?
C29 C28 H28 120.1 . . ?
C27 C28 H28 120.1 . . ?
C28 C29 C30 120.4(4) . . ?
C28 C29 H29 119.8 . . ?
C30 C29 H29 119.8 . . ?
C25 C30 C29 120.6(4) . . ?
C25 C30 H30 119.7 . . ?
C29 C30 H30 119.7 . . ?
O3 C31 C4 125.1(4) . . ?
O3 C31 H31 117.4 . . ?
C4 C31 H31 117.4 . . ?

loop_
_geom_bond_atom_site_label_1
_geom_bond_atom_site_label_2
_geom_bond_distance
_geom_bond_site_symmetry_2
_geom_bond_publ_flag
Ni1 C2 1.879(3) . ?
Ni1 P2 2.1387(9) . ?
Ni1 P1 2.1665(10) . ?
Ni1 Cl1 2.1875(9) . ?
P1 O1 1.655(2) . ?
P1 C7 1.801(4) . ?
P1 C13 1.801(4) . ?
P2 O2 1.652(2) . ?
P2 C25 1.789(3) . ?
P2 C19 1.798(3) . ?
O1 C1 1.387(4) . ?
O2 C3 1.391(4) . ?
O3 C31 1.210(5) . ?
C1 C2 1.387(4) . ?
C1 C6 1.390(5) . ?
C2 C3 1.391(4) . ?
C3 C4 1.399(5) . ?
C4 C5 1.397(5) . ?
C4 C31 1.458(5) . ?
C5 C6 1.364(5) . ?
C5 H5 0.9400 . ?
C6 H6 0.9400 . ?
C7 C8 1.373(5) . ?
C7 C12 1.387(5) . ?
C8 C9 1.385(5) . ?
C8 H8 0.9400 . ?
C9 C10 1.365(6) . ?
C9 H9 0.9400 . ?
C10 C11 1.357(6) . ?
C10 H10 0.9400 . ?
C11 C12 1.384(6) . ?
C11 H11 0.9400 . ?
C12 H12 0.9400 . ?
C13 C14 1.384(5) . ?
C13 C18 1.385(5) . ?
C14 C15 1.398(6) . ?
C14 H14 0.9400 . ?
C15 C16 1.362(6) . ?
C15 H15 0.9400 . ?
C16 C17 1.353(6) . ?
C16 H16 0.9400 . ?
C17 C18 1.387(5) . ?
C17 H17 0.9400 . ?
C18 H18 0.9400 . ?
C19 C24 1.388(4) . ?
C19 C20 1.390(4) . ?
C20 C21 1.375(5) . ?
C20 H20 0.9400 . ?
C21 C22 1.376(5) . ?
C21 H21 0.9400 . ?
C22 C23 1.372(5) . ?
C22 H22 0.9400 . ?
C23 C24 1.381(5) . ?
C23 H23 0.9400 . ?
C24 H24 0.9400 . ?
C25 C30 1.379(5) . ?
C25 C26 1.381(5) . ?
C26 C27 1.381(5) . ?
C26 H26 0.9400 . ?
C27 C28 1.359(5) . ?
C27 H27 0.9400 . ?
C28 C29 1.355(6) . ?
C28 H28 0.9400 . ?
C29 C30 1.382(5) . ?
C29 H29 0.9400 . ?
C30 H30 0.9400 . ?
C31 H31 0.9400 . ?

loop_
_geom_torsion_atom_site_label_1
_geom_torsion_atom_site_label_2
_geom_torsion_atom_site_label_3
_geom_torsion_atom_site_label_4
_geom_torsion
_geom_torsion_site_symmetry_1
_geom_torsion_site_symmetry_2
_geom_torsion_site_symmetry_3
_geom_torsion_site_symmetry_4
_geom_torsion_publ_flag
C7 P1 O1 C1 -116.3(2) . . . . ?
C13 P1 O1 C1 135.1(2) . . . . ?
Ni1 P1 O1 C1 5.6(2) . . . . ?
C25 P2 O2 C3 -145.5(2) . . . . ?
C19 P2 O2 C3 103.1(2) . . . . ?
Ni1 P2 O2 C3 -16.1(2) . . . . ?
P1 O1 C1 C2 -6.6(4) . . . . ?
P1 O1 C1 C6 172.1(3) . . . . ?
O1 C1 C2 C3 -179.0(3) . . . . ?
C6 C1 C2 C3 2.4(5) . . . . ?
O1 C1 C2 Ni1 4.5(5) . . . . ?
C6 C1 C2 Ni1 -174.1(3) . . . . ?
P2 Ni1 C2 C1 171.4(3) . . . . ?
P1 Ni1 C2 C1 -0.5(3) . . . . ?
P2 Ni1 C2 C3 -4.9(3) . . . . ?
P1 Ni1 C2 C3 -176.8(3) . . . . ?
C1 C2 C3 O2 178.9(3) . . . . ?
Ni1 C2 C3 O2 -4.6(4) . . . . ?
C1 C2 C3 C4 -1.9(5) . . . . ?
Ni1 C2 C3 C4 174.6(3) . . . . ?
P2 O2 C3 C2 14.0(4) . . . . ?
P2 O2 C3 C4 -165.2(3) . . . . ?
C2 C3 C4 C5 0.3(6) . . . . ?
O2 C3 C4 C5 179.5(3) . . . . ?
C2 C3 C4 C31 -177.3(4) . . . . ?
O2 C3 C4 C31 1.8(6) . . . . ?
C3 C4 C5 C6 1.0(6) . . . . ?
C31 C4 C5 C6 178.7(4) . . . . ?
C4 C5 C6 C1 -0.7(6) . . . . ?
C2 C1 C6 C5 -1.2(6) . . . . ?
O1 C1 C6 C5 -179.8(3) . . . . ?
O1 P1 C7 C8 134.4(3) . . . . ?
C13 P1 C7 C8 -120.4(3) . . . . ?
Ni1 P1 C7 C8 20.2(3) . . . . ?
O1 P1 C7 C12 -44.6(4) . . . . ?
C13 P1 C7 C12 60.5(4) . . . . ?
Ni1 P1 C7 C12 -158.9(3) . . . . ?
C12 C7 C8 C9 0.4(6) . . . . ?
P1 C7 C8 C9 -178.7(3) . . . . ?
C7 C8 C9 C10 1.2(6) . . . . ?
C8 C9 C10 C11 -1.7(7) . . . . ?
C9 C10 C11 C12 0.7(8) . . . . ?
C10 C11 C12 C7 0.9(8) . . . . ?
C8 C7 C12 C11 -1.5(7) . . . . ?
P1 C7 C12 C11 177.6(4) . . . . ?
O1 P1 C13 C14 -40.5(3) . . . . ?
C7 P1 C13 C14 -146.9(3) . . . . ?
Ni1 P1 C13 C14 76.2(3) . . . . ?
O1 P1 C13 C18 144.2(3) . . . . ?
C7 P1 C13 C18 37.9(3) . . . . ?
Ni1 P1 C13 C18 -99.0(3) . . . . ?
C18 C13 C14 C15 -1.7(6) . . . . ?
P1 C13 C14 C15 -177.0(3) . . . . ?
C13 C14 C15 C16 1.6(7) . . . . ?
C14 C15 C16 C17 -0.3(7) . . . . ?
C15 C16 C17 C18 -1.0(7) . . . . ?
C14 C13 C18 C17 0.4(5) . . . . ?
P1 C13 C18 C17 175.7(3) . . . . ?
C16 C17 C18 C13 0.9(6) . . . . ?
O2 P2 C19 C24 -164.0(2) . . . . ?
C25 P2 C19 C24 87.0(3) . . . . ?
Ni1 P2 C19 C24 -49.3(3) . . . . ?
O2 P2 C19 C20 12.7(3) . . . . ?
C25 P2 C19 C20 -96.2(3) . . . . ?
Ni1 P2 C19 C20 127.5(2) . . . . ?
C24 C19 C20 C21 0.0(5) . . . . ?
P2 C19 C20 C21 -176.7(3) . . . . ?
C19 C20 C21 C22 -0.2(5) . . . . ?
C20 C21 C22 C23 -0.2(5) . . . . ?
C21 C22 C23 C24 0.9(5) . . . . ?
C22 C23 C24 C19 -1.1(5) . . . . ?
C20 C19 C24 C23 0.6(5) . . . . ?
P2 C19 C24 C23 177.5(3) . . . . ?
O2 P2 C25 C30 -84.4(3) . . . . ?
C19 P2 C25 C30 23.6(4) . . . . ?
Ni1 P2 C25 C30 155.5(3) . . . . ?
O2 P2 C25 C26 97.2(3) . . . . ?
C19 P2 C25 C26 -154.9(3) . . . . ?
Ni1 P2 C25 C26 -23.0(3) . . . . ?
C30 C25 C26 C27 1.0(6) . . . . ?
P2 C25 C26 C27 179.5(3) . . . . ?
C25 C26 C27 C28 -0.3(7) . . . . ?
C26 C27 C28 C29 -0.3(7) . . . . ?
C27 C28 C29 C30 0.3(8) . . . . ?
C26 C25 C30 C29 -1.0(6) . . . . ?
P2 C25 C30 C29 -179.5(3) . . . . ?
C28 C29 C30 C25 0.4(7) . . . . ?
C5 C4 C31 O3 -1.7(7) . . . . ?
C3 C4 C31 O3 175.9(5) . . . . ?
